data_4325687
loop_
_publ_author_name
'Tim J. Dunn'
'Caterina F. Ramogida'
'Curtis Simmonds'
'Alisa Paterson'
'Edwin W. Y. Wong'
'Linus Chiang'
'Yuichi Shimazaki'
'Tim Storr'

_publ_contact_author_address
; 
Storr, Tim
Department of Chemistry
Simon Fraser University
Burnaby, British Columbia
Canada         V5A 1S6
;
_publ_contact_author_email tim_storr@sfu.ca
_publ_contact_author_fax +1-778-782-3765
_publ_contact_author_name 'Tim Storr'
_publ_contact_author_phone +1-778-782-8657
_publ_section_title
;
 Non-Innocent Ligand Behavior of a Bimetallic Ni Schiff-Base Complex
 Containing a Bridging Catecholate
;
_journal_name_full 'Inorganic Chemistry'
_journal_page_first 6746
_journal_page_last 6755
_journal_paper_doi 10.1021/ic200785g
_journal_volume 50
_journal_year 2011
_chemical_formula_moiety 'C48 H66 Ag1 F6 N4 Ni2 O4 Sb1'
_chemical_formula_sum 'C48 H66 Ag F6 N4 Ni2 O4 Sb'
_chemical_formula_weight 1224.10
_chemical_name_systematic ?
_space_group_IT_number 2
_symmetry_cell_setting triclinic
_symmetry_space_group_name_Hall '-P 1'
_symmetry_space_group_name_H-M 'P -1'
_atom_sites_solution_hydrogens geom
_atom_sites_solution_primary direct
_cell_angle_alpha 105.773(2)
_cell_angle_beta 90.269(2)
_cell_angle_gamma 91.001(2)
_cell_formula_units_Z 2
_cell_length_a 11.4055(17)
_cell_length_b 13.230(2)
_cell_length_c 17.620(3)
_cell_measurement_reflns_used 3849
_cell_measurement_temperature 296(2)
_cell_measurement_theta_max 20.14
_cell_measurement_theta_min 2.25
_cell_volume 2558.1(7)
_computing_cell_refinement 'Bruker SAINT'
_computing_data_collection 'Bruker APEX2'
_computing_data_reduction 'Bruker SAINT'
_computing_structure_solution
; 
 SIR92 (Altomare et al, 1994)
 CRYSTALS (Watkin, 1988) 
;
_diffrn_ambient_temperature 296(2)
_diffrn_measured_fraction_theta_full 0.999
_diffrn_measured_fraction_theta_max 0.999
_diffrn_measurement_device_type 'Bruker APEX-II CCD'
_diffrn_measurement_method '\f and \w scans'
_diffrn_radiation_monochromator graphite
_diffrn_radiation_type 'Mo K\a'
_diffrn_radiation_wavelength 0.71073
_diffrn_reflns_av_R_equivalents 0.086
_diffrn_reflns_limit_h_max 11
_diffrn_reflns_limit_h_min -11
_diffrn_reflns_limit_k_max 13
_diffrn_reflns_limit_k_min -13
_diffrn_reflns_limit_l_max 17
_diffrn_reflns_limit_l_min -17
_diffrn_reflns_number 16830
_diffrn_reflns_theta_full 20.874
_diffrn_reflns_theta_max 20.874
_diffrn_reflns_theta_min 1.201
_exptl_absorpt_coefficient_mu 1.69
_exptl_absorpt_correction_T_max 0.7446
_exptl_absorpt_correction_T_min 0.6173
_exptl_absorpt_correction_type multi-scan
_exptl_crystal_colour 'dark red-orange'
_exptl_crystal_density_diffrn 1.589
_exptl_crystal_description plate
_exptl_crystal_F_000 1244
_exptl_crystal_size_max 0.3
_exptl_crystal_size_mid 0.12
_exptl_crystal_size_min 0.03
_refine_diff_density_max 0.93
_refine_diff_density_min -0.73
_refine_ls_extinction_method none
_refine_ls_goodness_of_fit_ref 1.8226
_refine_ls_hydrogen_treatment constr
_refine_ls_matrix_type full
_refine_ls_number_parameters 289
_refine_ls_number_reflns 2756
_refine_ls_number_restraints 0
_refine_ls_R_factor_all 0.1479
_refine_ls_R_factor_gt 0.0828
_refine_ls_shift/su_max 0.0015207
_refine_ls_structure_factor_coef F
_refine_ls_weighting_details
;
 Method= Modified Sheldrick 
 w=1/[\s^2^(F) + ( 0.04P)^2^ + 0.00P] 
 ,where P=(max(Fo,0) + 2Fc)/3 
;
_refine_ls_weighting_scheme calc
_refine_ls_wR_factor_all 0.1309
_refine_ls_wR_factor_gt 0.1026
_refine_ls_wR_factor_ref 0.1005
_reflns_limit_h_max 11
_reflns_limit_h_min -11
_reflns_limit_k_max 12
_reflns_limit_k_min -13
_reflns_limit_l_max 17
_reflns_limit_l_min 0
_reflns_number_gt 2965
_reflns_number_total 5394
_reflns_threshold_expression I>2.0\s(I)
_oxford_diffrn_Wilson_B_factor 4.15
_oxford_diffrn_Wilson_scale 103.03
_oxford_refine_ls_r_factor_ref 0.0780
_oxford_refine_ls_scale 0.0691(3)
_oxford_reflns_number_all 5394
_oxford_reflns_threshold_expression_ref I>2.5\s(I)
_cod_data_source_file ic200785g_si_002_2.cif
_cod_data_source_block Ni2LAgSbF6
_cod_original_sg_symbol_H-M 'P -1 '
_cod_original_formula_sum 'C48 H66 Ag1 F6 N4 Ni2 O4 Sb1'
_cod_database_code 4325687

loop_
_symmetry_equiv_pos_as_xyz
x,y,z
-x,-y,-z

loop_
_atom_site_label
_atom_site_type_symbol
_atom_site_fract_x
_atom_site_fract_y
_atom_site_fract_z
_atom_site_U_iso_or_equiv
_atom_site_occupancy
_atom_site_adp_type
_atom_site_refinement_flags_posn
Sb1 Sb 0.4627(2) -0.1208(2) 0.23218(11) 0.1051 1.0000 Uani .
Ag1 Ag 0.1629(2) 0.32220(17) 0.24853(11) 0.0853 1.0000 Uani .
Ni1 Ni -0.0344(2) 0.2110(2) 0.09427(14) 0.0422 1.0000 Uani .
Ni2 Ni 0.2289(2) 0.2274(2) 0.41207(14) 0.0440 1.0000 Uani .
F1 F 0.322(3) -0.143(3) 0.2540(19) 0.286(14) 1.0000 Uiso .
F2 F 0.456(3) -0.226(3) 0.153(2) 0.307(16) 1.0000 Uiso .
F3 F 0.611(3) -0.105(2) 0.2063(18) 0.265(13) 1.0000 Uiso .
F4 F 0.465(3) -0.012(3) 0.320(2) 0.294(15) 1.0000 Uiso .
F5 F 0.439(4) -0.034(4) 0.183(3) 0.41(2) 1.0000 Uiso .
F6 F 0.504(4) -0.200(4) 0.283(3) 0.42(3) 1.0000 Uiso .
O1 O 0.0865(10) 0.3022(9) 0.0932(7) 0.040(3) 1.0000 Uiso .
O2 O 0.0362(11) 0.1891(10) 0.1837(7) 0.046(4) 1.0000 Uiso .
O3 O 0.1434(11) 0.1979(10) 0.3179(7) 0.049(4) 1.0000 Uiso .
O4 O 0.2341(11) 0.3645(10) 0.4050(7) 0.047(4) 1.0000 Uiso .
N1 N -0.1195(13) 0.2515(12) 0.0171(9) 0.043(4) 1.0000 Uiso .
N2 N -0.1476(13) 0.1057(12) 0.0861(8) 0.042(4) 1.0000 Uiso .
N3 N 0.2101(14) 0.0920(13) 0.4218(9) 0.046(5) 1.0000 Uiso .
N4 N 0.3338(13) 0.2542(13) 0.4962(9) 0.046(5) 1.0000 Uiso .
C1 C 0.1203(16) 0.3296(14) 0.0266(10) 0.037(5) 1.0000 Uiso .
C2 C 0.2398(17) 0.3494(15) 0.0154(11) 0.043(6) 1.0000 Uiso .
C3 C 0.2686(18) 0.3742(15) -0.0553(11) 0.048(6) 1.0000 Uiso .
C4 C 0.1837(18) 0.3879(16) -0.1093(11) 0.051(6) 1.0000 Uiso .
C5 C 0.0672(18) 0.3718(15) -0.0955(11) 0.051(6) 1.0000 Uiso .
C6 C 0.0347(17) 0.3392(15) -0.0266(11) 0.044(6) 1.0000 Uiso .
C7 C 0.2556(15) 0.4498(15) 0.4641(10) 0.034(5) 1.0000 Uiso .
C8 C 0.2111(15) 0.5436(14) 0.4676(10) 0.031(5) 1.0000 Uiso .
C9 C 0.2360(16) 0.6294(16) 0.5306(10) 0.044(6) 1.0000 Uiso .
C10 C 0.3116(17) 0.6263(16) 0.5916(11) 0.043(6) 1.0000 Uiso .
C11 C 0.3572(16) 0.5319(15) 0.5885(11) 0.041(5) 1.0000 Uiso .
C12 C 0.3342(15) 0.4383(14) 0.5275(10) 0.030(5) 1.0000 Uiso .
C13 C 0.3361(17) 0.3382(16) 0.0730(11) 0.044(6) 1.0000 Uiso .
C14 C 0.2192(17) 0.4214(15) -0.1865(11) 0.045(6) 1.0000 Uiso .
C15 C 0.1242(17) 0.5610(15) 0.4010(11) 0.042(5) 1.0000 Uiso .
C16 C 0.338(2) 0.724(2) 0.6601(14) 0.069(7) 1.0000 Uiso .
C17 C 0.333(2) 0.2307(18) 0.0888(14) 0.085(8) 1.0000 Uiso .
C18 C 0.3223(17) 0.4245(15) 0.1502(11) 0.055(6) 1.0000 Uiso .
C19 C 0.4612(19) 0.3510(18) 0.0416(13) 0.074(7) 1.0000 Uiso .
C20 C 0.194(2) 0.3262(18) -0.2566(13) 0.080(8) 1.0000 Uiso .
C21 C 0.142(2) 0.506(2) -0.1954(15) 0.098(9) 1.0000 Uiso .
C22 C 0.342(2) 0.4503(19) -0.1881(15) 0.091(9) 1.0000 Uiso .
C23 C 0.0242(17) 0.4837(16) 0.3887(12) 0.057(6) 1.0000 Uiso .
C24 C 0.072(2) 0.6686(19) 0.4224(15) 0.098(9) 1.0000 Uiso .
C25 C 0.1932(17) 0.5477(16) 0.3269(11) 0.053(6) 1.0000 Uiso .
C26 C 0.239(4) 0.749(3) 0.711(2) 0.22(2) 1.0000 Uiso .
C27 C 0.449(3) 0.727(3) 0.706(2) 0.186(17) 1.0000 Uiso .
C28 C 0.340(4) 0.818(3) 0.633(2) 0.208(19) 1.0000 Uiso .
C29 C -0.0876(17) 0.3139(16) -0.0209(11) 0.044(6) 1.0000 Uiso .
C30 C -0.2411(18) 0.2092(17) 0.0177(13) 0.063(7) 1.0000 Uiso .
C31 C -0.2378(16) 0.1002(15) 0.0244(11) 0.041(5) 1.0000 Uiso .
C32 C -0.1438(17) 0.0297(16) 0.1205(11) 0.044(6) 1.0000 Uiso .
C33 C 0.3793(16) 0.3414(16) 0.5325(10) 0.038(5) 1.0000 Uiso .
C34 C 0.3738(19) 0.1523(17) 0.5064(13) 0.064(7) 1.0000 Uiso .
C35 C 0.2714(18) 0.0764(16) 0.4938(11) 0.048(6) 1.0000 Uiso .
C36 C 0.1484(16) 0.0187(16) 0.3805(11) 0.046(6) 1.0000 Uiso .
C37 C -0.178(2) 0.3579(18) -0.0680(13) 0.080(8) 1.0000 Uiso .
C38 C 0.4885(17) 0.3464(16) 0.5829(11) 0.060(7) 1.0000 Uiso .
C39 C -0.1936(19) 0.0302(17) -0.0529(12) 0.067(7) 1.0000 Uiso .
C40 C -0.3554(18) 0.0599(17) 0.0458(12) 0.064(7) 1.0000 Uiso .
C41 C 0.3148(19) -0.0335(16) 0.4840(13) 0.070(7) 1.0000 Uiso .
C42 C 0.188(2) 0.1043(18) 0.5649(12) 0.074(7) 1.0000 Uiso .
C43 C -0.068(2) -0.0591(19) 0.2143(13) 0.069(7) 1.0000 Uiso .
C44 C -0.0600(16) 0.0286(16) 0.1831(11) 0.041(5) 1.0000 Uiso .
C45 C 0.0198(16) 0.1092(15) 0.2145(10) 0.035(5) 1.0000 Uiso .
C46 C 0.0803(16) 0.1121(15) 0.2837(11) 0.041(5) 1.0000 Uiso .
C47 C 0.0789(17) 0.0228(16) 0.3131(11) 0.044(6) 1.0000 Uiso .
C48 C 0.0014(19) -0.0616(18) 0.2780(13) 0.067(7) 1.0000 Uiso .
H31 H 0.3470 0.3848 -0.0657 0.09(3) 1.0000 Uiso R
H51 H 0.0093 0.3841 -0.1294 0.09(3) 1.0000 Uiso R
H91 H 0.2025 0.6934 0.5321 0.08(3) 1.0000 Uiso R
H111 H 0.4082 0.5267 0.6286 0.08(3) 1.0000 Uiso R
H171 H 0.3950 0.2272 0.1249 0.070(11) 1.0000 Uiso R
H172 H 0.3432 0.1774 0.0402 0.070(11) 1.0000 Uiso R
H173 H 0.2588 0.2201 0.1112 0.070(11) 1.0000 Uiso R
H181 H 0.3750 0.4134 0.1895 0.047(11) 1.0000 Uiso R
H182 H 0.3395 0.4914 0.1411 0.047(11) 1.0000 Uiso R
H183 H 0.2432 0.4235 0.1684 0.047(11) 1.0000 Uiso R
H191 H 0.4677 0.4209 0.0353 0.064(11) 1.0000 Uiso R
H192 H 0.5194 0.3420 0.0786 0.064(11) 1.0000 Uiso R
H193 H 0.4724 0.3005 -0.0082 0.064(11) 1.0000 Uiso R
H201 H 0.1991 0.3472 -0.3045 0.070(11) 1.0000 Uiso R
H202 H 0.2507 0.2734 -0.2569 0.070(11) 1.0000 Uiso R
H203 H 0.1163 0.2994 -0.2518 0.070(11) 1.0000 Uiso R
H211 H 0.1646 0.5288 -0.2405 0.106(11) 1.0000 Uiso R
H212 H 0.0615 0.4813 -0.2020 0.106(11) 1.0000 Uiso R
H213 H 0.1496 0.5634 -0.1487 0.106(11) 1.0000 Uiso R
H221 H 0.3567 0.5105 -0.1440 0.071(11) 1.0000 Uiso R
H222 H 0.3595 0.4679 -0.2364 0.071(11) 1.0000 Uiso R
H223 H 0.3900 0.3928 -0.1839 0.071(11) 1.0000 Uiso R
H231 H -0.0086 0.4765 0.3373 0.032(11) 1.0000 Uiso R
H232 H 0.0527 0.4170 0.3919 0.032(11) 1.0000 Uiso R
H233 H -0.0344 0.5081 0.4280 0.032(11) 1.0000 Uiso R
H241 H 0.1349 0.7199 0.4315 0.090(11) 1.0000 Uiso R
H242 H 0.0245 0.6750 0.3790 0.090(11) 1.0000 Uiso R
H243 H 0.0249 0.6796 0.4687 0.090(11) 1.0000 Uiso R
H251 H 0.1411 0.5417 0.2831 0.040(11) 1.0000 Uiso R
H252 H 0.2385 0.4851 0.3180 0.040(11) 1.0000 Uiso R
H253 H 0.2445 0.6079 0.3332 0.040(11) 1.0000 Uiso R
H261 H 0.2504 0.8161 0.7488 0.223(11) 1.0000 Uiso R
H262 H 0.2416 0.6941 0.7378 0.223(11) 1.0000 Uiso R
H263 H 0.1647 0.7465 0.6844 0.223(11) 1.0000 Uiso R
H271 H 0.4529 0.7860 0.7517 0.202(11) 1.0000 Uiso R
H272 H 0.4508 0.6630 0.7216 0.202(11) 1.0000 Uiso R
H273 H 0.5133 0.7302 0.6718 0.202(11) 1.0000 Uiso R
H281 H 0.2630 0.8454 0.6296 0.255(11) 1.0000 Uiso R
H282 H 0.3763 0.8005 0.5824 0.255(11) 1.0000 Uiso R
H283 H 0.3874 0.8693 0.6700 0.255(11) 1.0000 Uiso R
H301 H -0.2816 0.2516 0.0631 0.09(3) 1.0000 Uiso R
H302 H -0.2815 0.2119 -0.0301 0.09(3) 1.0000 Uiso R
H321 H -0.1987 -0.0247 0.1042 0.07(3) 1.0000 Uiso R
H341 H 0.4047 0.1620 0.5590 0.09(3) 1.0000 Uiso R
H342 H 0.4339 0.1250 0.4681 0.09(3) 1.0000 Uiso R
H361 H 0.1472 -0.0444 0.3943 0.08(3) 1.0000 Uiso R
H371 H -0.1494 0.4241 -0.0734 0.064(12) 1.0000 Uiso R
H372 H -0.2510 0.3676 -0.0403 0.064(12) 1.0000 Uiso R
H373 H -0.1894 0.3101 -0.1193 0.064(12) 1.0000 Uiso R
H381 H 0.5359 0.4062 0.5812 0.035(12) 1.0000 Uiso R
H382 H 0.4655 0.3522 0.6361 0.035(12) 1.0000 Uiso R
H383 H 0.5308 0.2831 0.5624 0.035(12) 1.0000 Uiso R
H391 H -0.2543 0.0204 -0.0923 0.036(12) 1.0000 Uiso R
H392 H -0.1740 -0.0363 -0.0448 0.036(12) 1.0000 Uiso R
H393 H -0.1255 0.0613 -0.0699 0.036(12) 1.0000 Uiso R
H401 H -0.4126 0.0682 0.0080 0.046(12) 1.0000 Uiso R
H402 H -0.3768 0.1004 0.0976 0.046(12) 1.0000 Uiso R
H403 H -0.3503 -0.0126 0.0446 0.046(12) 1.0000 Uiso R
H411 H 0.3515 -0.0595 0.4340 0.055(12) 1.0000 Uiso R
H412 H 0.2487 -0.0779 0.4876 0.054(12) 1.0000 Uiso R
H413 H 0.3702 -0.0325 0.5252 0.055(12) 1.0000 Uiso R
H421 H 0.2315 0.1135 0.6131 0.051(12) 1.0000 Uiso R
H422 H 0.1495 0.1686 0.5655 0.051(12) 1.0000 Uiso R
H423 H 0.1303 0.0488 0.5597 0.051(12) 1.0000 Uiso R
H431 H -0.1188 -0.1150 0.1913 0.11(3) 1.0000 Uiso R
H481 H -0.0008 -0.1200 0.2977 0.10(3) 1.0000 Uiso R

loop_
_atom_site_aniso_label
_atom_site_aniso_U_11
_atom_site_aniso_U_22
_atom_site_aniso_U_33
_atom_site_aniso_U_23
_atom_site_aniso_U_13
_atom_site_aniso_U_12
Sb1 0.118(2) 0.133(2) 0.0560(13) 0.0100(13) -0.0202(12) 0.0247(15)
Ag1 0.1145(19) 0.0898(17) 0.0553(13) 0.0286(12) -0.0184(12) -0.0370(14)
Ni1 0.0342(17) 0.058(2) 0.0321(15) 0.0090(14) -0.0012(13) -0.0071(14)
Ni2 0.0505(19) 0.053(2) 0.0306(15) 0.0157(14) -0.0005(13) 0.0002(15)

loop_
_atom_type_symbol
_atom_type_scat_dispersion_real
_atom_type_scat_dispersion_imag
_atom_type_scat_Cromer_Mann_a1
_atom_type_scat_Cromer_Mann_b1
_atom_type_scat_Cromer_Mann_a2
_atom_type_scat_Cromer_Mann_b2
_atom_type_scat_Cromer_Mann_a3
_atom_type_scat_Cromer_Mann_b3
_atom_type_scat_Cromer_Mann_a4
_atom_type_scat_Cromer_Mann_b4
_atom_type_scat_Cromer_Mann_c
_atom_type_scat_source
C 0.0033 0.0016 2.3100 20.8439 1.0200 10.2075 1.5886 0.5687 0.8650 51.6512 0.2156 'International Tables Vol C 4.2.6.8 and 6.1.1.4'
H 0.0000 0.0000 0.4930 10.5109 0.3229 26.1257 0.1402 3.1424 0.0408 57.7998 0.0030 'International Tables Vol C 4.2.6.8 and 6.1.1.4'
N 0.0061 0.0033 12.2126 0.0057 3.1322 9.8933 2.0125 28.9975 1.1663 0.5826 -11.5290 'International Tables Vol C 4.2.6.8 and 6.1.1.4'
O 0.0106 0.0060 3.0485 13.2771 2.2868 5.7011 1.5463 0.3239 0.8670 32.9089 0.2508 'International Tables Vol C 4.2.6.8 and 6.1.1.4'
Ni 0.3393 1.1124 12.8376 3.8785 7.2920 0.2565 4.4438 12.1763 2.3800 66.3421 1.0341 'International Tables Vol C 4.2.6.8 and 6.1.1.4'
Ag -0.8971 1.1015 19.2808 0.6446 16.6885 7.4726 4.8045 24.6605 1.0463 99.8156 5.1790 'International Tables Vol C 4.2.6.8 and 6.1.1.4'
Sb -0.5866 1.5461 19.6418 5.3034 19.0455 0.4607 5.0371 27.9074 2.6827 75.2825 4.5909 'International Tables Vol C 4.2.6.8 and 6.1.1.4'
F 0.0171 0.0103 3.5392 10.2825 2.6412 4.2944 1.5170 0.2615 1.0243 26.1476 0.2776 'International Tables Vol C 4.2.6.8 and 6.1.1.4'

loop_
_geom_angle_atom_site_label_1
_geom_angle_atom_site_label_2
_geom_angle_atom_site_label_3
_geom_angle
_geom_angle_publ_flag
F1 Sb1 F2 90.6(16) yes
F1 Sb1 F3 176.8(14) yes
F2 Sb1 F3 86.5(15) yes
F1 Sb1 F4 86.8(15) yes
F2 Sb1 F4 176.6(15) yes
F3 Sb1 F4 96.0(14) yes
F1 Sb1 F5 98(2) yes
F2 Sb1 F5 95.7(19) yes
F3 Sb1 F5 83.4(19) yes
F4 Sb1 F5 86.8(19) yes
F1 Sb1 F6 89(2) yes
F2 Sb1 F6 87.6(20) yes
F3 Sb1 F6 89.5(19) yes
F4 Sb1 F6 90.2(19) yes
F5 Sb1 F6 172(2) yes
O1 Ag1 O2 58.2(4) yes
O1 Ag1 O3 126.7(4) yes
O2 Ag1 O3 69.6(4) yes
O1 Ag1 O4 174.0(4) yes
O2 Ag1 O4 126.0(4) yes
O3 Ag1 O4 58.6(4) yes
O1 Ag1 H183 56.9 no
O2 Ag1 H183 114.6 no
O3 Ag1 H183 161.2 no
O4 Ag1 H183 119.3 no
O1 Ag1 H252 116.7 no
O2 Ag1 H252 162.5 no
O3 Ag1 H252 116.4 no
O4 Ag1 H252 57.8 no
H183 Ag1 H252 65.6 no
O1 Ni1 O2 86.7(5) yes
O1 Ni1 N1 93.4(6) yes
O2 Ni1 N1 169.9(6) yes
O1 Ni1 N2 172.9(6) yes
O2 Ni1 N2 94.3(6) yes
N1 Ni1 N2 86.9(7) yes
O3 Ni2 O4 85.4(6) yes
O3 Ni2 N3 93.3(6) yes
O4 Ni2 N3 175.0(6) yes
O3 Ni2 N4 171.3(6) yes
O4 Ni2 N4 93.8(6) yes
N3 Ni2 N4 88.2(7) yes
Ag1 O1 Ni1 96.0(5) yes
Ag1 O1 C1 140.4(10) yes
Ni1 O1 C1 123.2(11) yes
Ag1 O2 Ni1 114.2(6) yes
Ag1 O2 C45 117.6(11) yes
Ni1 O2 C45 128.1(11) yes
Ag1 O3 Ni2 114.8(6) yes
Ag1 O3 C46 116.7(11) yes
Ni2 O3 C46 128.3(12) yes
Ag1 O4 Ni2 97.3(5) yes
Ag1 O4 C7 136.4(11) yes
Ni2 O4 C7 126.0(11) yes
Ni1 N1 C29 127.4(14) yes
Ni1 N1 C30 107.2(12) yes
C29 N1 C30 124.8(17) yes
Ni1 N2 C31 114.5(12) yes
Ni1 N2 C32 126.0(14) yes
C31 N2 C32 118.7(16) yes
Ni2 N3 C35 112.8(12) yes
Ni2 N3 C36 128.2(15) yes
C35 N3 C36 118.8(17) yes
Ni2 N4 C33 127.4(14) yes
Ni2 N4 C34 108.7(13) yes
C33 N4 C34 123.2(17) yes
O1 C1 C2 119.5(16) yes
O1 C1 C6 118.5(16) yes
C2 C1 C6 122.0(17) yes
C1 C2 C3 116.4(18) yes
C1 C2 C13 123.0(17) yes
C3 C2 C13 120.5(17) yes
C2 C3 C4 122.9(19) yes
C2 C3 H31 118.8 no
C4 C3 H31 118.2 no
C3 C4 C5 119.3(19) yes
C3 C4 C14 121.5(18) yes
C5 C4 C14 119.2(18) yes
C4 C5 C6 119.4(19) yes
C4 C5 H51 120.4 no
C6 C5 H51 120.1 no
C5 C6 C1 119.7(18) yes
C5 C6 C29 115.7(18) yes
C1 C6 C29 124.6(18) yes
O4 C7 C8 123.4(16) yes
O4 C7 C12 117.0(16) yes
C8 C7 C12 119.5(17) yes
C7 C8 C9 120.9(17) yes
C7 C8 C15 121.9(16) yes
C9 C8 C15 117.2(16) yes
C8 C9 C10 123.4(19) yes
C8 C9 H91 119.1 no
C10 C9 H91 117.5 no
C9 C10 C11 116.1(19) yes
C9 C10 C16 121.7(19) yes
C11 C10 C16 122.2(18) yes
C10 C11 C12 124.8(18) yes
C10 C11 H111 118.6 no
C12 C11 H111 116.6 no
C7 C12 C11 115.2(16) yes
C7 C12 C33 124.1(16) yes
C11 C12 C33 120.5(16) yes
C2 C13 C17 112.3(17) yes
C2 C13 C18 108.7(16) yes
C17 C13 C18 110.2(17) yes
C2 C13 C19 112.4(16) yes
C17 C13 C19 105.7(18) yes
C18 C13 C19 107.4(16) yes
C4 C14 C20 106.7(16) yes
C4 C14 C21 109.3(18) yes
C20 C14 C21 106.8(18) yes
C4 C14 C22 113.4(17) yes
C20 C14 C22 108.2(18) yes
C21 C14 C22 112.0(19) yes
C8 C15 C23 110.0(15) yes
C8 C15 C24 112.7(17) yes
C23 C15 C24 106.9(18) yes
C8 C15 C25 107.7(15) yes
C23 C15 C25 111.1(16) yes
C24 C15 C25 108.5(17) yes
C10 C16 C26 111(2) yes
C10 C16 C27 118(2) yes
C26 C16 C27 111(3) yes
C10 C16 C28 111(2) yes
C26 C16 C28 98(3) yes
C27 C16 C28 106(3) yes
C13 C17 H171 109.3 no
C13 C17 H172 109.3 no
H171 C17 H172 109.5 no
C13 C17 H173 109.3 no
H171 C17 H173 109.7 no
H172 C17 H173 109.7 no
C13 C18 H181 110.1 no
C13 C18 H182 109.2 no
H181 C18 H182 109.4 no
C13 C18 H183 109.6 no
H181 C18 H183 109.2 no
H182 C18 H183 109.4 no
C13 C19 H191 107.3 no
C13 C19 H192 110.2 no
H191 C19 H192 109.8 no
C13 C19 H193 110.3 no
H191 C19 H193 109.8 no
H192 C19 H193 109.4 no
C14 C20 H201 109.3 no
C14 C20 H202 108.9 no
H201 C20 H202 109.6 no
C14 C20 H203 109.2 no
H201 C20 H203 109.7 no
H202 C20 H203 110.1 no
C14 C21 H211 110.0 no
C14 C21 H212 110.4 no
H211 C21 H212 109.3 no
C14 C21 H213 107.9 no
H211 C21 H213 109.5 no
H212 C21 H213 109.8 no
C14 C22 H221 107.3 no
C14 C22 H222 110.2 no
H221 C22 H222 109.6 no
C14 C22 H223 109.8 no
H221 C22 H223 110.2 no
H222 C22 H223 109.7 no
C15 C23 H231 108.3 no
C15 C23 H232 109.2 no
H231 C23 H232 109.5 no
C15 C23 H233 110.1 no
H231 C23 H233 109.7 no
H232 C23 H233 110.0 no
C15 C24 H241 108.6 no
C15 C24 H242 108.4 no
H241 C24 H242 109.6 no
C15 C24 H243 111.2 no
H241 C24 H243 109.8 no
H242 C24 H243 109.4 no
C15 C25 H251 109.8 no
C15 C25 H252 109.2 no
H251 C25 H252 109.3 no
C15 C25 H253 108.5 no
H251 C25 H253 110.0 no
H252 C25 H253 109.9 no
C16 C26 H261 110.6 no
C16 C26 H262 101.3 no
H261 C26 H262 109.7 no
C16 C26 H263 114.7 no
H261 C26 H263 109.8 no
H262 C26 H263 110.3 no
C16 C27 H271 112.3 no
C16 C27 H272 107.0 no
H271 C27 H272 109.6 no
C16 C27 H273 108.2 no
H271 C27 H273 109.6 no
H272 C27 H273 110.0 no
C16 C28 H281 112.9 no
C16 C28 H282 107.1 no
H281 C28 H282 110.2 no
C16 C28 H283 106.8 no
H281 C28 H283 109.9 no
H282 C28 H283 109.7 no
C6 C29 N1 120.7(18) yes
C6 C29 C37 119.0(18) yes
N1 C29 C37 120.1(18) yes
N1 C30 C31 109.8(17) yes
N1 C30 H301 109.0 no
C31 C30 H301 108.2 no
N1 C30 H302 109.2 no
C31 C30 H302 110.8 no
H301 C30 H302 109.7 no
C30 C31 N2 103.5(16) yes
C30 C31 C39 108.2(17) yes
N2 C31 C39 108.4(16) yes
C30 C31 C40 113.4(17) yes
N2 C31 C40 112.0(15) yes
C39 C31 C40 110.9(17) yes
N2 C32 C44 123.1(18) yes
N2 C32 H321 117.1 no
C44 C32 H321 119.8 no
C12 C33 N4 122.7(17) yes
C12 C33 C38 116.8(17) yes
N4 C33 C38 120.5(18) yes
N4 C34 C35 109.1(17) yes
N4 C34 H341 110.1 no
C35 C34 H341 109.0 no
N4 C34 H342 109.0 no
C35 C34 H342 109.8 no
H341 C34 H342 109.8 no
N3 C35 C34 103.8(16) yes
N3 C35 C41 114.2(16) yes
C34 C35 C41 109.7(18) yes
N3 C35 C42 109.6(16) yes
C34 C35 C42 110.8(17) yes
C41 C35 C42 108.6(17) yes
N3 C36 C47 126(2) yes
N3 C36 H361 117.2 no
C47 C36 H361 117.0 no
C29 C37 H371 108.9 no
C29 C37 H372 109.4 no
H371 C37 H372 109.6 no
C29 C37 H373 109.8 no
H371 C37 H373 109.3 no
H372 C37 H373 109.8 no
C33 C38 H381 109.6 no
C33 C38 H382 108.9 no
H381 C38 H382 109.7 no
C33 C38 H383 108.2 no
H381 C38 H383 110.3 no
H382 C38 H383 110.1 no
C31 C39 H391 109.2 no
C31 C39 H392 108.2 no
H391 C39 H392 109.7 no
C31 C39 H393 110.5 no
H391 C39 H393 109.5 no
H392 C39 H393 109.7 no
C31 C40 H401 108.1 no
C31 C40 H402 109.2 no
H401 C40 H402 109.8 no
C31 C40 H403 110.1 no
H401 C40 H403 109.9 no
H402 C40 H403 109.7 no
C35 C41 H411 110.7 no
C35 C41 H412 108.2 no
H411 C41 H412 109.5 no
C35 C41 H413 109.0 no
H411 C41 H413 109.4 no
H412 C41 H413 110.0 no
C35 C42 H421 110.0 no
C35 C42 H422 108.6 no
H421 C42 H422 109.5 no
C35 C42 H423 109.4 no
H421 C42 H423 109.7 no
H422 C42 H423 109.7 no
C44 C43 C48 119(2) yes
C44 C43 H431 120.0 no
C48 C43 H431 120.5 no
C32 C44 C43 116.0(18) yes
C32 C44 C45 123.8(18) yes
C43 C44 C45 120.1(18) yes
C44 C45 O2 122.2(17) yes
C44 C45 C46 120.2(18) yes
O2 C45 C46 117.5(17) yes
C45 C46 O3 118.2(18) yes
C45 C46 C47 119.7(18) yes
O3 C46 C47 122.0(17) yes
C36 C47 C46 121.7(19) yes
C36 C47 C48 119.6(19) yes
C46 C47 C48 118.6(19) yes
C47 C48 C43 121(2) yes
C47 C48 H481 118.9 no
C43 C48 H481 120.2 no
C18 H183 Ag1 128.1 no
C25 H252 Ag1 121.8 no

loop_
_geom_bond_atom_site_label_1
_geom_bond_atom_site_label_2
_geom_bond_distance
_geom_bond_publ_flag
Sb1 F1 1.69(4) yes
Sb1 F2 1.68(4) yes
Sb1 F3 1.78(3) yes
Sb1 F4 1.81(3) yes
Sb1 F5 1.64(5) yes
Sb1 F6 1.63(5) yes
Ag1 O1 2.810(11) yes
Ag1 O2 2.301(12) yes
Ag1 O3 2.309(13) yes
Ag1 O4 2.774(12) yes
Ag1 H183 2.373 no
Ag1 H252 2.320 no
Ni1 O1 1.820(12) yes
Ni1 O2 1.860(12) yes
Ni1 N1 1.865(15) yes
Ni1 N2 1.859(15) yes
Ni2 O3 1.865(12) yes
Ni2 O4 1.851(13) yes
Ni2 N3 1.854(16) yes
Ni2 N4 1.853(15) yes
O1 C1 1.374(19) yes
O2 C45 1.325(19) yes
O3 C46 1.33(2) yes
O4 C7 1.329(19) yes
N1 C29 1.25(2) yes
N1 C30 1.49(2) yes
N2 C31 1.48(2) yes
N2 C32 1.31(2) yes
N3 C35 1.51(2) yes
N3 C36 1.25(2) yes
N4 C33 1.26(2) yes
N4 C34 1.49(2) yes
C1 C2 1.41(2) yes
C1 C6 1.38(2) yes
C2 C3 1.41(2) yes
C2 C13 1.53(2) yes
C3 C4 1.40(2) yes
C3 H31 0.930 no
C4 C5 1.38(3) yes
C4 C14 1.59(3) yes
C5 C6 1.44(2) yes
C5 H51 0.933 no
C6 C29 1.44(2) yes
C7 C8 1.34(2) yes
C7 C12 1.47(2) yes
C8 C9 1.38(2) yes
C8 C15 1.60(2) yes
C9 C10 1.38(2) yes
C9 H91 0.930 no
C10 C11 1.35(2) yes
C10 C16 1.53(3) yes
C11 C12 1.42(2) yes
C11 H111 0.930 no
C12 C33 1.41(2) yes
C13 C17 1.52(3) yes
C13 C18 1.53(2) yes
C13 C19 1.56(3) yes
C14 C20 1.53(3) yes
C14 C21 1.48(3) yes
C14 C22 1.45(3) yes
C15 C23 1.49(2) yes
C15 C24 1.50(3) yes
C15 C25 1.50(2) yes
C16 C26 1.43(4) yes
C16 C27 1.49(4) yes
C16 C28 1.45(4) yes
C17 H171 0.959 no
C17 H172 0.959 no
C17 H173 0.959 no
C18 H181 0.959 no
C18 H182 0.958 no
C18 H183 0.959 no
C19 H191 0.962 no
C19 H192 0.960 no
C19 H193 0.957 no
C20 H201 0.959 no
C20 H202 0.961 no
C20 H203 0.960 no
C21 H211 0.959 no
C21 H212 0.960 no
C21 H213 0.960 no
C22 H221 0.962 no
C22 H222 0.962 no
C22 H223 0.963 no
C23 H231 0.959 no
C23 H232 0.961 no
C23 H233 0.960 no
C24 H241 0.959 no
C24 H242 0.960 no
C24 H243 0.959 no
C25 H251 0.959 no
C25 H252 0.959 no
C25 H253 0.961 no
C26 H261 0.961 no
C26 H262 0.963 no
C26 H263 0.964 no
C27 H271 0.959 no
C27 H272 0.960 no
C27 H273 0.960 no
C28 H281 0.962 no
C28 H282 0.959 no
C28 H283 0.959 no
C29 C37 1.54(3) yes
C30 C31 1.48(3) yes
C30 H301 0.968 no
C30 H302 0.968 no
C31 C39 1.52(3) yes
C31 C40 1.52(3) yes
C32 C44 1.46(2) yes
C32 H321 0.929 no
C33 C38 1.52(2) yes
C34 C35 1.50(3) yes
C34 H341 0.966 no
C34 H342 0.968 no
C35 C41 1.51(3) yes
C35 C42 1.54(3) yes
C36 C47 1.44(2) yes
C36 H361 0.931 no
C37 H371 0.959 no
C37 H372 0.959 no
C37 H373 0.959 no
C38 H381 0.958 no
C38 H382 0.957 no
C38 H383 0.958 no
C39 H391 0.960 no
C39 H392 0.959 no
C39 H393 0.959 no
C40 H401 0.958 no
C40 H402 0.960 no
C40 H403 0.958 no
C41 H411 0.956 no
C41 H412 0.960 no
C41 H413 0.957 no
C42 H421 0.961 no
C42 H422 0.961 no
C42 H423 0.962 no
C43 C44 1.41(3) yes
C43 C48 1.38(3) yes
C43 H431 0.932 no
C44 C45 1.38(2) yes
C45 C46 1.39(2) yes
C46 C47 1.41(2) yes
C47 C48 1.41(3) yes
C48 H481 0.930 no
